data_7057242
loop_
_publ_author_name
'Chaudhri, Nivedita'
'Butcher, Ray J.'
'Sankar, Muniappan'

_publ_section_title
;
 Synthesis and structural, photophysical, electrochemical redox and axial
 ligation properties of highly electron deficient
 perchlorometalloporphyrins and selective CN&#x2212; sensing by Co(ii)
 complexes
;
_journal_issue 10
_journal_name_full 'New Journal of Chemistry'
_journal_page_first 8190
_journal_paper_doi 10.1039/C7NJ04418F
_journal_volume 42
_journal_year 2018
_chemical_formula_moiety 'C46 H28 Cl7.50 N4.50 O3 Zn'
_chemical_formula_sum 'C46 H28 Cl7.5 N4.5 O3 Zn'
_chemical_formula_weight 1022.97
_chemical_name_common beta-heptachloro-18-nitro-5,10,15,20-tetraphenylporphyrinatozinc(II)
_chemical_name_systematic 2,3,7,8,12,13,17-octachloro-18-nitro-5,10,15,20-tetraphenylporphyrinatozinc(II)
_space_group_crystal_system triclinic
_space_group_IT_number 2
_space_group_name_Hall '-P 1'
_space_group_name_H-M_alt 'P -1'
_symmetry_space_group_name_Hall '-P 1'
_symmetry_space_group_name_H-M 'P -1'
_atom_sites_solution_hydrogens mixed
_audit_creation_method SHELXL-2016/6
_audit_update_record
;
2017-11-11 deposited with the CCDC.
2018-04-06 downloaded from the CCDC.
;
_cell_angle_alpha 110.246(6)
_cell_angle_beta 97.020(6)
_cell_angle_gamma 103.619(5)
_cell_formula_units_Z 2
_cell_length_a 10.4998(7)
_cell_length_b 14.4853(9)
_cell_length_c 15.9272(11)
_cell_measurement_reflns_used 14489
_cell_measurement_temperature 100(2)
_cell_measurement_theta_max 33.5350
_cell_measurement_theta_min 2.1310
_cell_volume 2153.0(3)
_computing_cell_refinement 'CrysAlisPro 1.171.38.43 (Rigaku OD, 2015)'
_computing_data_collection 'CrysAlisPro 1.171.38.43 (Rigaku OD, 2015)'
_computing_data_reduction 'CrysAlisPro 1.171.38.43 (Rigaku OD, 2015)'
_computing_molecular_graphics 'SHELXTL (Sheldrick, 2008)'
_computing_publication_material 'SHELXTL (Sheldrick, 2008)'
_computing_structure_refinement 'SHELXL-2016/6 (Sheldrick, 2015)'
_computing_structure_solution 'Shelxt (Sheldrick, 2015)'
_diffrn_ambient_temperature 100(2)
_diffrn_measured_fraction_theta_full 0.995
_diffrn_measured_fraction_theta_max 0.993
_diffrn_measurement_device_type 'Saxi-CrysAlisPro-abstract goniometer imported S'
_diffrn_measurement_method '\w and \f scans'
_diffrn_radiation_type MoK\a
_diffrn_radiation_wavelength 0.71073
_diffrn_reflns_av_R_equivalents 0.2361
_diffrn_reflns_av_unetI/netI 0.1239
_diffrn_reflns_Laue_measured_fraction_full 0.995
_diffrn_reflns_Laue_measured_fraction_max 0.993
_diffrn_reflns_limit_h_max 16
_diffrn_reflns_limit_h_min -16
_diffrn_reflns_limit_k_max 22
_diffrn_reflns_limit_k_min -22
_diffrn_reflns_limit_l_max 24
_diffrn_reflns_limit_l_min -25
_diffrn_reflns_number 10605
_diffrn_reflns_point_group_measured_fraction_full 0.995
_diffrn_reflns_point_group_measured_fraction_max 0.993
_diffrn_reflns_theta_full 25.500
_diffrn_reflns_theta_max 28.282
_diffrn_reflns_theta_min 2.177
_diffrn_source 'fine-focus sealed X-ray tube'
_exptl_absorpt_coefficient_mu 1.085
_exptl_absorpt_correction_T_max 1.00000
_exptl_absorpt_correction_T_min 0.45243
_exptl_absorpt_correction_type multi-scan
_exptl_absorpt_process_details
;
CrysAlisPro 1.171.38.43 (Rigaku Oxford Diffraction, 2015)
Empirical absorption correction using spherical harmonics,
 implemented in SCALE3 ABSPACK scaling algorithm.
;
_exptl_crystal_colour 'dark purple-black'
_exptl_crystal_density_diffrn 1.578
_exptl_crystal_description prism
_exptl_crystal_F_000 1034
_exptl_crystal_recrystallization_method 'Re-crystallisation from solvent: Chloroform and Methanol'
_exptl_crystal_size_max 0.23
_exptl_crystal_size_mid 0.16
_exptl_crystal_size_min 0.12
_refine_diff_density_max 2.068
_refine_diff_density_min -1.822
_refine_diff_density_rms 0.182
_refine_ls_extinction_method none
_refine_ls_goodness_of_fit_ref 1.142
_refine_ls_hydrogen_treatment mixed
_refine_ls_matrix_type full
_refine_ls_number_parameters 585
_refine_ls_number_reflns 10605
_refine_ls_number_restraints 616
_refine_ls_restrained_S_all 1.151
_refine_ls_R_factor_all 0.1480
_refine_ls_R_factor_gt 0.1121
_refine_ls_shift/su_max 0.000
_refine_ls_shift/su_mean 0.000
_refine_ls_structure_factor_coef Fsqd
_refine_ls_weighting_details 'w=1/[\s^2^(Fo^2^)+(0.2000P)^2^] where P=(Fo^2^+2Fc^2^)/3'
_refine_ls_weighting_scheme calc
_refine_ls_wR_factor_gt 0.2957
_refine_ls_wR_factor_ref 0.3503
_reflns_Friedel_coverage 0.000
_reflns_number_gt 6461
_reflns_number_total 10605
_reflns_threshold_expression 'I > 2\s(I)'
_cod_data_source_file c7nj04418f2.cif
_cod_data_source_block shelx_CCDC1
_cod_depositor_comments 'Adding full bibliography for 7057241--7057245.cif.'
_cod_original_formula_sum 'C46 H28 Cl7.50 N4.50 O3 Zn'
_cod_database_code 7057242
_shelx_shelxl_version_number 2016/6
_shelx_space_group_comment
;
The symmetry employed for this shelxl refinement is uniquely defined
by the following loop, which should always be used as a source of
symmetry information in preference to the above space-group names.
They are only intended as comments.
;

loop_
_space_group_symop_operation_xyz
'x, y, z'
'-x, -y, -z'

loop_
_atom_site_label
_atom_site_type_symbol
_atom_site_fract_x
_atom_site_fract_y
_atom_site_fract_z
_atom_site_U_iso_or_equiv
_atom_site_adp_type
_atom_site_occupancy
_atom_site_site_symmetry_order
_atom_site_calc_flag
_atom_site_refinement_flags_posn
_atom_site_refinement_flags_adp
_atom_site_refinement_flags_occupancy
_atom_site_disorder_assembly
_atom_site_disorder_group
Zn Zn 0.58473(6) 0.50170(5) 0.31602(4) 0.0411(2) Uani 1 1 d . . . . .
Cl1 Cl 0.5338(2) 0.07266(16) 0.12727(14) 0.0837(7) Uani 1 1 d D . . . .
Cl2 Cl 0.7346(2) 0.14652(16) 0.32258(14) 0.0894(8) Uani 1 1 d D . . . .
Cl3 Cl 0.80222(18) 0.50514(14) 0.67450(10) 0.0623(5) Uani 1 1 d D . . . .
Cl4 Cl 0.8307(2) 0.73853(14) 0.70953(10) 0.0687(5) Uani 1 1 d D . . . .
Cl5 Cl 0.7657(3) 0.95117(15) 0.45148(14) 0.0915(8) Uani 1 1 d D . . . .
Cl6 Cl 0.5866(3) 0.87173(15) 0.25000(15) 0.0882(7) Uani 1 1 d D . . . .
Cl7 Cl 0.1210(5) 0.4878(4) 0.0649(3) 0.0509(11) Uani 0.5 1 d D . P A 1
N6 N 0.1384(14) 0.4790(14) 0.0811(9) 0.051(3) Uani 0.5 1 d D U P A 2
O1 O 0.0908(16) 0.5372(14) 0.1372(8) 0.129(6) Uani 0.5 1 d D U P A 2
O2 O 0.1085(15) 0.4607(11) -0.0019(8) 0.102(4) Uani 0.5 1 d D U P A 2
Cl8 Cl 0.08847(19) 0.25428(16) 0.04808(16) 0.0832(6) Uani 1 1 d D . . . .
N1 N 0.5520(4) 0.3482(3) 0.3012(3) 0.0406(9) Uani 1 1 d . . . . .
N2 N 0.6822(4) 0.5483(4) 0.4496(3) 0.0447(10) Uani 1 1 d . . . . .
N3 N 0.5792(5) 0.6519(3) 0.3421(3) 0.0441(10) Uani 1 1 d . . . . .
N4 N 0.4345(4) 0.4498(3) 0.1989(3) 0.0400(9) Uani 1 1 d . . . . .
O3 O 0.7478(5) 0.5082(5) 0.2522(4) 0.0666(13) Uani 1 1 d D . . . .
H3A H 0.757(8) 0.541(6) 0.219(5) 0.08(3) Uiso 1 1 d D . . . .
C1 C 0.4946(5) 0.2666(4) 0.2192(4) 0.0429(11) Uani 1 1 d . . . . .
C2 C 0.5529(6) 0.1864(4) 0.2175(3) 0.0453(12) Uani 1 1 d D . . . .
C3 C 0.6364(6) 0.2173(4) 0.2982(4) 0.0520(14) Uani 1 1 d D . . . .
C4 C 0.6358(5) 0.3194(4) 0.3537(4) 0.0440(11) Uani 1 1 d . . . . .
C5 C 0.7004(6) 0.3798(5) 0.4443(4) 0.0469(12) Uani 1 1 d . . . . .
C6 C 0.7103(5) 0.4827(5) 0.4902(4) 0.0453(12) Uani 1 1 d . . . . .
C7 C 0.7651(6) 0.5455(5) 0.5873(3) 0.0489(13) Uani 1 1 d D . . . .
C8 C 0.7720(5) 0.6428(4) 0.6020(3) 0.0486(13) Uani 1 1 d D . . . .
C9 C 0.7212(5) 0.6477(4) 0.5150(4) 0.0436(11) Uani 1 1 d . . . . .
C10 C 0.7180(5) 0.7357(4) 0.4985(4) 0.0450(11) Uani 1 1 d . . . . .
C11 C 0.6616(5) 0.7362(4) 0.4163(4) 0.0423(11) Uani 1 1 d . . . . .
C12 C 0.6697(6) 0.8254(4) 0.3923(4) 0.0556(14) Uani 1 1 d D . . . .
C13 C 0.5923(7) 0.7923(4) 0.3084(4) 0.0548(14) Uani 1 1 d D . . . .
C14 C 0.5310(5) 0.6835(4) 0.2770(4) 0.0416(11) Uani 1 1 d . . . . .
C15 C 0.4312(5) 0.6207(4) 0.1988(4) 0.0427(11) Uani 1 1 d . . . . .
C16 C 0.3752(5) 0.5127(4) 0.1715(4) 0.0416(11) Uani 1 1 d . . . . .
C17 C 0.2482(5) 0.4498(5) 0.1110(4) 0.0494(13) Uani 1 1 d D . . . .
C18 C 0.2369(4) 0.3529(4) 0.0973(4) 0.0486(13) Uani 1 1 d D . . . .
C19 C 0.3571(5) 0.3509(4) 0.1518(4) 0.0440(11) Uani 1 1 d . . . . .
C20 C 0.3912(5) 0.2629(4) 0.1519(4) 0.0420(11) Uani 1 1 d . . . . .
C21 C 0.7611(6) 0.3259(5) 0.4982(4) 0.0472(12) Uani 1 1 d . . . . .
C22 C 0.6807(7) 0.2596(6) 0.5273(5) 0.0612(16) Uani 1 1 d . . . . .
H22A H 0.586375 0.248581 0.514215 0.073 Uiso 1 1 calc R U . . .
C23 C 0.7326(9) 0.2080(6) 0.5755(5) 0.0738(19) Uani 1 1 d . . . . .
H23A H 0.675464 0.161927 0.594988 0.089 Uiso 1 1 calc R U . . .
C24 C 0.8712(10) 0.2263(7) 0.5941(5) 0.077(2) Uani 1 1 d . . . . .
H24A H 0.909910 0.190736 0.625217 0.092 Uiso 1 1 calc R U . . .
C25 C 0.9520(8) 0.2953(6) 0.5678(5) 0.0665(17) Uani 1 1 d . . . . .
H25A H 1.046763 0.309364 0.582977 0.080 Uiso 1 1 calc R U . . .
C26 C 0.8970(6) 0.3450(5) 0.5191(4) 0.0531(14) Uani 1 1 d . . . . .
H26A H 0.953755 0.392125 0.500352 0.064 Uiso 1 1 calc R U . . .
C27 C 0.7809(6) 0.8385(4) 0.5786(4) 0.0466(12) Uani 1 1 d . . . . .
C28 C 0.9170(6) 0.8846(6) 0.6050(5) 0.0628(18) Uani 1 1 d . . . . .
H28A H 0.974918 0.850943 0.573608 0.075 Uiso 1 1 calc R U . . .
C29 C 0.9709(7) 0.9797(6) 0.6769(5) 0.0689(19) Uani 1 1 d . . . . .
H29A H 1.065472 1.010843 0.695286 0.083 Uiso 1 1 calc R U . . .
C30 C 0.8873(8) 1.0289(6) 0.7217(5) 0.075(2) Uani 1 1 d . . . . .
H30A H 0.924083 1.095323 0.769736 0.090 Uiso 1 1 calc R U . . .
C31 C 0.7530(8) 0.9835(5) 0.6979(5) 0.0653(17) Uani 1 1 d . . . . .
H31A H 0.696044 1.016270 0.731317 0.078 Uiso 1 1 calc R U . . .
C32 C 0.6986(7) 0.8894(5) 0.6250(4) 0.0556(15) Uani 1 1 d . . . . .
H32A H 0.603751 0.859424 0.606543 0.067 Uiso 1 1 calc R U . . .
C33 C 0.3765(6) 0.6642(5) 0.1354(4) 0.0496(13) Uani 1 1 d . . . . .
C34 C 0.2936(8) 0.7270(6) 0.1597(5) 0.0652(18) Uani 1 1 d . . . . .
H34A H 0.270789 0.743809 0.217971 0.078 Uiso 1 1 calc R U . . .
C35 C 0.2452(9) 0.7645(6) 0.0974(6) 0.074(2) Uani 1 1 d . . . . .
H35A H 0.188807 0.807335 0.113790 0.089 Uiso 1 1 calc R U . . .
C36 C 0.2763(9) 0.7416(7) 0.0126(6) 0.078(2) Uani 1 1 d . . . . .
H36A H 0.244032 0.769481 -0.028679 0.093 Uiso 1 1 calc R U . . .
C37 C 0.3572(8) 0.6759(6) -0.0117(5) 0.0713(19) Uani 1 1 d . . . . .
H37A H 0.377573 0.656950 -0.070725 0.086 Uiso 1 1 calc R U . . .
C38 C 0.4066(6) 0.6393(5) 0.0500(4) 0.0543(14) Uani 1 1 d . . . . .
H38A H 0.462447 0.596091 0.033553 0.065 Uiso 1 1 calc R U . . .
C39 C 0.3132(5) 0.1618(4) 0.0783(4) 0.0472(12) Uani 1 1 d . . . . .
C40 C 0.3098(6) 0.1449(5) -0.0143(4) 0.0557(15) Uani 1 1 d . . . . .
H40A H 0.361169 0.197411 -0.030010 0.067 Uiso 1 1 calc R U . . .
C41 C 0.2331(7) 0.0536(5) -0.0817(4) 0.0581(15) Uani 1 1 d . . . . .
H41A H 0.231206 0.043161 -0.144143 0.070 Uiso 1 1 calc R U . . .
C42 C 0.1574(7) -0.0246(5) -0.0603(5) 0.0633(16) Uani 1 1 d . . . . .
H42A H 0.104959 -0.088732 -0.107232 0.076 Uiso 1 1 calc R U . . .
C43 C 0.1611(7) -0.0061(5) 0.0311(5) 0.0574(14) Uani 1 1 d . . . . .
H43A H 0.107808 -0.057811 0.046859 0.069 Uiso 1 1 calc R U . . .
C44 C 0.2390(6) 0.0842(5) 0.0996(4) 0.0508(13) Uani 1 1 d . . . . .
H44A H 0.242083 0.093710 0.161939 0.061 Uiso 1 1 calc R U . . .
C45 C 0.8463(8) 0.4547(9) 0.2535(7) 0.094(3) Uani 1 1 d . . . . .
H45A H 0.913868 0.491255 0.311414 0.141 Uiso 1 1 calc R U . . .
H45B H 0.890019 0.451856 0.202039 0.141 Uiso 1 1 calc R U . . .
H45C H 0.802409 0.384511 0.247765 0.141 Uiso 1 1 calc R U . . .
O1S O 0.7702(13) 0.6033(9) 0.1399(6) 0.160(4) Uani 1 1 d . . . . .
H1S H 0.718236 0.590089 0.089970 0.239 Uiso 1 1 calc R U . . .
C1S C 0.838(2) 0.7062(13) 0.1788(14) 0.192(8) Uani 1 1 d . . . . .
H1S1 H 0.934532 0.715574 0.196681 0.287 Uiso 1 1 calc R U . . .
H1S2 H 0.805629 0.739125 0.233301 0.287 Uiso 1 1 calc R U . . .
H1S3 H 0.823198 0.737583 0.134466 0.287 Uiso 1 1 calc R U . . .

loop_
_atom_site_aniso_label
_atom_site_aniso_U_11
_atom_site_aniso_U_22
_atom_site_aniso_U_33
_atom_site_aniso_U_23
_atom_site_aniso_U_13
_atom_site_aniso_U_12
Zn 0.0425(3) 0.0337(4) 0.0370(4) 0.0024(3) 0.0010(2) 0.0144(3)
Cl1 0.0909(13) 0.0619(12) 0.0696(11) -0.0146(8) -0.0140(9) 0.0484(10)
Cl2 0.1155(16) 0.0671(13) 0.0664(11) -0.0057(9) -0.0225(10) 0.0624(12)
Cl3 0.0832(11) 0.0651(11) 0.0381(7) 0.0117(7) 0.0081(7) 0.0367(9)
Cl4 0.0960(12) 0.0540(10) 0.0371(8) -0.0014(6) 0.0004(7) 0.0246(9)
Cl5 0.1259(18) 0.0435(10) 0.0652(12) 0.0073(8) -0.0117(11) -0.0087(11)
Cl6 0.1208(17) 0.0484(11) 0.0747(13) 0.0237(9) -0.0137(11) 0.0060(11)
Cl7 0.0431(15) 0.045(2) 0.063(2) 0.0208(17) -0.0139(15) 0.0232(13)
N6 0.047(6) 0.034(5) 0.082(7) 0.036(5) -0.004(5) 0.017(4)
O1 0.117(10) 0.156(13) 0.115(9) 0.026(8) 0.009(7) 0.092(9)
O2 0.122(9) 0.114(10) 0.110(7) 0.065(8) 0.027(7) 0.075(8)
Cl8 0.0638(10) 0.0623(12) 0.0954(15) 0.0106(10) -0.0176(9) 0.0167(9)
N1 0.049(2) 0.028(2) 0.039(2) 0.0066(16) 0.0011(17) 0.0147(18)
N2 0.049(2) 0.034(2) 0.037(2) 0.0005(17) 0.0017(17) 0.0102(19)
N3 0.050(2) 0.031(2) 0.041(2) 0.0032(17) -0.0034(18) 0.0166(19)
N4 0.0398(19) 0.034(2) 0.040(2) 0.0078(17) 0.0030(16) 0.0139(17)
O3 0.057(2) 0.082(4) 0.071(3) 0.032(3) 0.024(2) 0.030(2)
C1 0.049(3) 0.031(3) 0.043(3) 0.007(2) 0.004(2) 0.017(2)
C2 0.055(3) 0.032(3) 0.045(3) 0.007(2) 0.008(2) 0.023(2)
C3 0.057(3) 0.041(3) 0.050(3) 0.007(2) -0.001(2) 0.024(3)
C4 0.047(3) 0.040(3) 0.040(2) 0.009(2) 0.005(2) 0.016(2)
C5 0.045(3) 0.042(3) 0.046(3) 0.007(2) -0.001(2) 0.020(2)
C6 0.044(2) 0.044(3) 0.042(3) 0.006(2) 0.004(2) 0.021(2)
C7 0.051(3) 0.051(3) 0.038(3) 0.004(2) 0.004(2) 0.026(3)
C8 0.049(3) 0.047(3) 0.037(2) -0.003(2) 0.003(2) 0.024(2)
C9 0.043(2) 0.039(3) 0.036(2) -0.0012(19) 0.0031(19) 0.015(2)
C10 0.049(3) 0.037(3) 0.039(2) 0.0032(19) 0.007(2) 0.013(2)
C11 0.044(2) 0.035(3) 0.040(2) 0.0067(19) 0.0050(19) 0.010(2)
C12 0.068(3) 0.028(3) 0.053(3) -0.002(2) 0.003(3) 0.014(3)
C13 0.074(4) 0.037(3) 0.046(3) 0.009(2) 0.005(3) 0.017(3)
C14 0.049(3) 0.029(2) 0.044(3) 0.0102(19) 0.007(2) 0.015(2)
C15 0.048(3) 0.033(3) 0.043(3) 0.009(2) 0.003(2) 0.017(2)
C16 0.041(2) 0.033(2) 0.042(3) 0.0046(19) -0.0003(19) 0.014(2)
C17 0.046(3) 0.043(3) 0.049(3) 0.009(2) -0.004(2) 0.015(2)
C18 0.044(2) 0.038(3) 0.050(3) 0.004(2) -0.008(2) 0.017(2)
C19 0.042(2) 0.038(3) 0.039(3) 0.001(2) -0.0014(19) 0.015(2)
C20 0.047(2) 0.033(3) 0.040(3) 0.0083(19) 0.0032(19) 0.014(2)
C21 0.052(3) 0.043(3) 0.036(3) 0.002(2) 0.001(2) 0.021(2)
C22 0.062(3) 0.057(4) 0.060(4) 0.020(3) 0.004(3) 0.016(3)
C23 0.096(5) 0.059(5) 0.061(4) 0.025(3) 0.005(4) 0.018(4)
C24 0.106(5) 0.072(5) 0.058(4) 0.024(4) 0.001(4) 0.046(4)
C25 0.069(4) 0.073(5) 0.055(4) 0.013(3) 0.000(3) 0.042(3)
C26 0.050(3) 0.058(4) 0.049(3) 0.014(3) 0.008(2) 0.025(3)
C27 0.056(3) 0.034(3) 0.039(3) 0.002(2) 0.006(2) 0.014(2)
C28 0.054(3) 0.055(4) 0.053(4) -0.002(3) 0.006(3) 0.007(3)
C29 0.063(4) 0.057(4) 0.055(4) -0.002(3) 0.003(3) 0.003(3)
C30 0.093(4) 0.044(4) 0.056(4) -0.009(3) 0.010(3) 0.012(3)
C31 0.089(4) 0.038(3) 0.055(4) -0.001(3) 0.012(3) 0.025(3)
C32 0.062(3) 0.042(3) 0.049(3) 0.001(2) 0.011(3) 0.017(3)
C33 0.059(3) 0.040(3) 0.042(3) 0.005(2) 0.001(2) 0.022(3)
C34 0.094(5) 0.058(4) 0.047(3) 0.010(3) 0.007(3) 0.048(4)
C35 0.098(5) 0.061(5) 0.076(4) 0.030(4) 0.009(4) 0.047(4)
C36 0.091(5) 0.078(5) 0.070(4) 0.041(4) -0.001(4) 0.027(4)
C37 0.075(4) 0.086(6) 0.050(4) 0.027(4) 0.004(3) 0.023(4)
C38 0.059(3) 0.053(4) 0.048(3) 0.015(3) 0.009(2) 0.019(3)
C39 0.042(2) 0.038(3) 0.043(3) -0.003(2) 0.000(2) 0.014(2)
C40 0.050(3) 0.058(4) 0.043(3) 0.005(2) 0.003(2) 0.014(3)
C41 0.068(4) 0.047(4) 0.043(3) 0.002(2) 0.003(3) 0.018(3)
C42 0.073(4) 0.038(3) 0.061(3) 0.000(3) 0.004(3) 0.019(3)
C43 0.061(3) 0.037(3) 0.063(3) 0.011(3) 0.007(3) 0.013(3)
C44 0.060(3) 0.040(3) 0.049(3) 0.011(2) 0.008(2) 0.020(2)
C45 0.065(4) 0.116(8) 0.089(6) 0.014(5) 0.013(4) 0.047(5)
O1S 0.194(11) 0.155(8) 0.109(7) 0.042(6) 0.065(7) 0.016(8)
C1S 0.22(2) 0.120(10) 0.24(2) 0.079(12) 0.071(17) 0.025(12)

loop_
_atom_type_symbol
_atom_type_description
_atom_type_scat_dispersion_real
_atom_type_scat_dispersion_imag
_atom_type_scat_source
C C 0.0033 0.0016 'International Tables Vol C Tables 4.2.6.8 and 6.1.1.4'
H H 0.0000 0.0000 'International Tables Vol C Tables 4.2.6.8 and 6.1.1.4'
N N 0.0061 0.0033 'International Tables Vol C Tables 4.2.6.8 and 6.1.1.4'
O O 0.0106 0.0060 'International Tables Vol C Tables 4.2.6.8 and 6.1.1.4'
Cl Cl 0.1484 0.1585 'International Tables Vol C Tables 4.2.6.8 and 6.1.1.4'
Zn Zn 0.2839 1.4301 'International Tables Vol C Tables 4.2.6.8 and 6.1.1.4'

loop_
_geom_angle_atom_site_label_1
_geom_angle_atom_site_label_2
_geom_angle_atom_site_label_3
_geom_angle
N2 Zn N4 162.06(19)
N2 Zn N3 89.45(19)
N4 Zn N3 89.21(17)
N2 Zn N1 89.37(18)
N4 Zn N1 88.06(18)
N3 Zn N1 167.40(19)
N2 Zn O3 100.6(2)
N4 Zn O3 97.28(19)
N3 Zn O3 97.1(2)
N1 Zn O3 95.5(2)
O2 N6 O1 121.1(6)
O2 N6 C17 116.8(9)
O1 N6 C17 120.7(10)
C1 N1 C4 108.3(4)
C1 N1 Zn 123.0(4)
C4 N1 Zn 122.1(4)
C9 N2 C6 109.3(5)
C9 N2 Zn 125.9(4)
C6 N2 Zn 124.6(4)
C14 N3 C11 109.4(5)
C14 N3 Zn 124.2(3)
C11 N3 Zn 123.1(4)
C19 N4 C16 108.5(4)
C19 N4 Zn 125.6(4)
C16 N4 Zn 124.0(3)
C45 O3 Zn 127.3(6)
C45 O3 H3A 113(6)
Zn O3 H3A 120(6)
N1 C1 C20 124.7(5)
N1 C1 C2 108.0(4)
C20 C1 C2 127.2(5)
C3 C2 C1 107.9(4)
C3 C2 Cl1 123.5(4)
C1 C2 Cl1 128.4(4)
C2 C3 C4 108.3(4)
C2 C3 Cl2 123.0(4)
C4 C3 Cl2 128.5(4)
N1 C4 C5 123.7(5)
N1 C4 C3 107.3(4)
C5 C4 C3 129.0(5)
C4 C5 C6 125.9(5)
C4 C5 C21 116.1(5)
C6 C5 C21 118.0(5)
N2 C6 C5 125.8(5)
N2 C6 C7 106.6(5)
C5 C6 C7 127.3(5)
C8 C7 C6 108.8(4)
C8 C7 Cl3 123.0(4)
C6 C7 Cl3 128.0(5)
C7 C8 C9 108.4(4)
C7 C8 Cl4 121.6(4)
C9 C8 Cl4 130.1(5)
N2 C9 C10 125.8(5)
N2 C9 C8 106.9(5)
C10 C9 C8 127.2(5)
C11 C10 C9 125.2(5)
C11 C10 C27 117.9(5)
C9 C10 C27 116.8(5)
C10 C11 N3 126.0(5)
C10 C11 C12 127.3(5)
N3 C11 C12 106.6(5)
C13 C12 C11 107.6(4)
C13 C12 Cl5 122.5(5)
C11 C12 Cl5 129.7(5)
C12 C13 C14 108.5(4)
C12 C13 Cl6 122.4(4)
C14 C13 Cl6 128.8(4)
N3 C14 C15 124.6(5)
N3 C14 C13 107.8(5)
C15 C14 C13 127.4(5)
C14 C15 C16 124.4(5)
C14 C15 C33 120.7(5)
C16 C15 C33 114.9(5)
N4 C16 C15 125.7(5)
N4 C16 C17 107.7(5)
C15 C16 C17 126.6(5)
C18 C17 N6 121.3(9)
C18 C17 C16 108.4(4)
N6 C17 C16 129.4(9)
C18 C17 Cl7 122.9(5)
C16 C17 Cl7 128.7(5)
C17 C18 C19 107.7(4)
C17 C18 Cl8 123.9(4)
C19 C18 Cl8 126.4(4)
N4 C19 C20 125.9(5)
N4 C19 C18 107.5(5)
C20 C19 C18 126.5(5)
C19 C20 C1 122.7(5)
C19 C20 C39 118.3(5)
C1 C20 C39 119.0(5)
C26 C21 C22 119.6(6)
C26 C21 C5 119.8(6)
C22 C21 C5 120.6(5)
C21 C22 C23 122.1(7)
C21 C22 H22A 118.9
C23 C22 H22A 118.9
C22 C23 C24 117.6(8)
C22 C23 H23A 121.2
C24 C23 H23A 121.2
C25 C24 C23 120.3(7)
C25 C24 H24A 119.9
C23 C24 H24A 119.9
C24 C25 C26 120.8(7)
C24 C25 H25A 119.6
C26 C25 H25A 119.6
C21 C26 C25 119.7(7)
C21 C26 H26A 120.2
C25 C26 H26A 120.2
C28 C27 C32 118.6(5)
C28 C27 C10 122.1(5)
C32 C27 C10 119.3(5)
C27 C28 C29 120.6(7)
C27 C28 H28A 119.7
C29 C28 H28A 119.7
C30 C29 C28 119.8(7)
C30 C29 H29A 120.1
C28 C29 H29A 120.1
C31 C30 C29 120.3(6)
C31 C30 H30A 119.8
C29 C30 H30A 119.8
C30 C31 C32 120.0(7)
C30 C31 H31A 120.0
C32 C31 H31A 120.0
C31 C32 C27 120.6(6)
C31 C32 H32A 119.7
C27 C32 H32A 119.7
C38 C33 C34 119.7(6)
C38 C33 C15 118.7(5)
C34 C33 C15 121.6(6)
C35 C34 C33 118.8(7)
C35 C34 H34A 120.6
C33 C34 H34A 120.6
C36 C35 C34 122.0(7)
C36 C35 H35A 119.0
C34 C35 H35A 119.0
C35 C36 C37 118.4(6)
C35 C36 H36A 120.8
C37 C36 H36A 120.8
C38 C37 C36 119.9(7)
C38 C37 H37A 120.1
C36 C37 H37A 120.1
C37 C38 C33 121.2(6)
C37 C38 H38A 119.4
C33 C38 H38A 119.4
C44 C39 C40 119.0(5)
C44 C39 C20 120.5(5)
C40 C39 C20 120.5(6)
C41 C40 C39 120.2(7)
C41 C40 H40A 119.9
C39 C40 H40A 119.9
C40 C41 C42 121.0(6)
C40 C41 H41A 119.5
C42 C41 H41A 119.5
C43 C42 C41 117.9(6)
C43 C42 H42A 121.0
C41 C42 H42A 121.0
C44 C43 C42 121.9(7)
C44 C43 H43A 119.1
C42 C43 H43A 119.1
C43 C44 C39 120.1(6)
C43 C44 H44A 120.0
C39 C44 H44A 120.0
O3 C45 H45A 109.5
O3 C45 H45B 109.5
H45A C45 H45B 109.5
O3 C45 H45C 109.5
H45A C45 H45C 109.5
H45B C45 H45C 109.5
C1S O1S H1S 109.5
O1S C1S H1S1 109.5
O1S C1S H1S2 109.5
H1S1 C1S H1S2 109.5
O1S C1S H1S3 109.5
H1S1 C1S H1S3 109.5
H1S2 C1S H1S3 109.5

loop_
_geom_bond_atom_site_label_1
_geom_bond_atom_site_label_2
_geom_bond_distance
Zn N2 2.045(4)
Zn N4 2.070(4)
Zn N3 2.086(5)
Zn N1 2.092(4)
Zn O3 2.095(5)
Cl1 C2 1.719(4)
Cl2 C3 1.715(4)
Cl3 C7 1.721(4)
Cl4 C8 1.712(4)
Cl5 C12 1.714(4)
Cl6 C13 1.718(4)
Cl7 C17 1.735(4)
N6 O2 1.238(5)
N6 O1 1.243(5)
N6 C17 1.403(5)
Cl8 C18 1.721(4)
N1 C1 1.367(7)
N1 C4 1.372(7)
N2 C9 1.380(7)
N2 C6 1.384(7)
N3 C14 1.359(7)
N3 C11 1.374(7)
N4 C19 1.355(7)
N4 C16 1.372(7)
O3 C45 1.432(9)
O3 H3A 0.84(2)
C1 C20 1.407(7)
C1 C2 1.430(7)
C2 C3 1.328(8)
C3 C4 1.438(8)
C4 C5 1.384(7)
C5 C6 1.387(8)
C5 C21 1.522(8)
C6 C7 1.453(7)
C7 C8 1.329(8)
C8 C9 1.454(8)
C9 C10 1.395(9)
C10 C11 1.373(8)
C10 C27 1.515(7)
C11 C12 1.456(8)
C12 C13 1.336(8)
C13 C14 1.431(8)
C14 C15 1.387(7)
C15 C16 1.419(8)
C15 C33 1.488(8)
C16 C17 1.430(7)
C17 C18 1.318(8)
C18 C19 1.454(7)
C19 C20 1.404(8)
C20 C39 1.484(7)
C21 C26 1.362(8)
C21 C22 1.368(10)
C22 C23 1.389(10)
C22 H22A 0.9500
C23 C24 1.391(12)
C23 H23A 0.9500
C24 C25 1.369(13)
C24 H24A 0.9500
C25 C26 1.388(9)
C25 H25A 0.9500
C26 H26A 0.9500
C27 C28 1.368(8)
C27 C32 1.385(8)
C28 C29 1.383(9)
C28 H28A 0.9500
C29 C30 1.372(11)
C29 H29A 0.9500
C30 C31 1.351(11)
C30 H30A 0.9500
C31 C32 1.381(8)
C31 H31A 0.9500
C32 H32A 0.9500
C33 C38 1.378(9)
C33 C34 1.396(9)
C34 C35 1.384(9)
C34 H34A 0.9500
C35 C36 1.376(12)
C35 H35A 0.9500
C36 C37 1.408(12)
C36 H36A 0.9500
C37 C38 1.371(9)
C37 H37A 0.9500
C38 H38A 0.9500
C39 C44 1.379(9)
C39 C40 1.403(9)
C40 C41 1.362(8)
C40 H40A 0.9500
C41 C42 1.393(10)
C41 H41A 0.9500
C42 C43 1.381(10)
C42 H42A 0.9500
C43 C44 1.364(9)
C43 H43A 0.9500
C44 H44A 0.9500
C45 H45A 0.9800
C45 H45B 0.9800
C45 H45C 0.9800
O1S C1S 1.366(16)
O1S H1S 0.8400
C1S H1S1 0.9800
C1S H1S2 0.9800
C1S H1S3 0.9800

loop_
_geom_hbond_atom_site_label_D
_geom_hbond_atom_site_label_H
_geom_hbond_atom_site_label_A
_geom_hbond_distance_DH
_geom_hbond_distance_HA
_geom_hbond_distance_DA
_geom_hbond_angle_DHA
_geom_hbond_site_symmetry_A
O3 H3A O1S 0.84(2) 1.78(2) 2.610(11) 176(9) .
C45 H45B O1 0.98 2.69 3.56(2) 148.8 1_655

loop_
_geom_torsion_atom_site_label_1
_geom_torsion_atom_site_label_2
_geom_torsion_atom_site_label_3
_geom_torsion_atom_site_label_4
_geom_torsion
C4 N1 C1 C20 172.1(5)
Zn N1 C1 C20 -35.9(8)
C4 N1 C1 C2 -4.7(6)
Zn N1 C1 C2 147.2(4)
N1 C1 C2 C3 3.5(7)
C20 C1 C2 C3 -173.3(6)
N1 C1 C2 Cl1 -171.7(5)
C20 C1 C2 Cl1 11.5(10)
C1 C2 C3 C4 -0.9(7)
Cl1 C2 C3 C4 174.6(5)
C1 C2 C3 Cl2 -176.2(5)
Cl1 C2 C3 Cl2 -0.6(9)
C1 N1 C4 C5 -173.6(6)
Zn N1 C4 C5 34.2(8)
C1 N1 C4 C3 4.2(7)
Zn N1 C4 C3 -148.1(4)
C2 C3 C4 N1 -2.0(7)
Cl2 C3 C4 N1 172.9(5)
C2 C3 C4 C5 175.6(6)
Cl2 C3 C4 C5 -9.5(11)
N1 C4 C5 C6 -12.0(10)
C3 C4 C5 C6 170.8(6)
N1 C4 C5 C21 165.7(5)
C3 C4 C5 C21 -11.5(9)
C9 N2 C6 C5 -171.6(5)
Zn N2 C6 C5 12.7(8)
C9 N2 C6 C7 2.3(6)
Zn N2 C6 C7 -173.3(4)
C4 C5 C6 N2 -14.1(10)
C21 C5 C6 N2 168.3(5)
C4 C5 C6 C7 173.2(6)
C21 C5 C6 C7 -4.4(9)
N2 C6 C7 C8 -1.6(7)
C5 C6 C7 C8 172.2(6)
N2 C6 C7 Cl3 172.5(4)
C5 C6 C7 Cl3 -13.6(9)
C6 C7 C8 C9 0.3(7)
Cl3 C7 C8 C9 -174.2(4)
C6 C7 C8 Cl4 179.3(4)
Cl3 C7 C8 Cl4 4.8(8)
C6 N2 C9 C10 174.9(5)
Zn N2 C9 C10 -9.5(8)
C6 N2 C9 C8 -2.2(6)
Zn N2 C9 C8 173.4(4)
C7 C8 C9 N2 1.1(6)
Cl4 C8 C9 N2 -177.8(4)
C7 C8 C9 C10 -175.9(6)
Cl4 C8 C9 C10 5.2(9)
N2 C9 C10 C11 7.7(9)
C8 C9 C10 C11 -175.8(5)
N2 C9 C10 C27 -173.0(5)
C8 C9 C10 C27 3.5(8)
C9 C10 C11 N3 12.3(9)
C27 C10 C11 N3 -167.1(5)
C9 C10 C11 C12 -171.9(6)
C27 C10 C11 C12 8.7(9)
C14 N3 C11 C10 173.3(5)
Zn N3 C11 C10 -26.6(8)
C14 N3 C11 C12 -3.2(6)
Zn N3 C11 C12 157.0(4)
C10 C11 C12 C13 -175.2(6)
N3 C11 C12 C13 1.2(7)
C10 C11 C12 Cl5 8.9(10)
N3 C11 C12 Cl5 -174.6(5)
C11 C12 C13 C14 1.1(8)
Cl5 C12 C13 C14 177.3(5)
C11 C12 C13 Cl6 -173.6(5)
Cl5 C12 C13 Cl6 2.6(9)
C11 N3 C14 C15 -170.9(5)
Zn N3 C14 C15 29.2(8)
C11 N3 C14 C13 3.9(7)
Zn N3 C14 C13 -156.0(4)
C12 C13 C14 N3 -3.1(7)
Cl6 C13 C14 N3 171.1(5)
C12 C13 C14 C15 171.5(6)
Cl6 C13 C14 C15 -14.3(10)
N3 C14 C15 C16 -6.5(9)
C13 C14 C15 C16 179.7(6)
N3 C14 C15 C33 174.7(5)
C13 C14 C15 C33 1.0(9)
C19 N4 C16 C15 -174.1(5)
Zn N4 C16 C15 21.1(8)
C19 N4 C16 C17 5.8(6)
Zn N4 C16 C17 -159.0(4)
C14 C15 C16 N4 -21.2(9)
C33 C15 C16 N4 157.6(5)
C14 C15 C16 C17 159.0(6)
C33 C15 C16 C17 -22.2(8)
O2 N6 C17 C18 -77(2)
O1 N6 C17 C18 116.1(18)
O2 N6 C17 C16 115.2(16)
O1 N6 C17 C16 -52(2)
N4 C16 C17 C18 -4.6(6)
C15 C16 C17 C18 175.3(6)
N4 C16 C17 N6 164.3(9)
C15 C16 C17 N6 -15.8(11)
N4 C16 C17 Cl7 172.2(5)
C15 C16 C17 Cl7 -7.9(9)
N6 C17 C18 C19 -168.4(7)
C16 C17 C18 C19 1.6(6)
Cl7 C17 C18 C19 -175.4(5)
N6 C17 C18 Cl8 -3.5(10)
C16 C17 C18 Cl8 166.5(5)
Cl7 C17 C18 Cl8 -10.5(8)
C16 N4 C19 C20 171.7(6)
Zn N4 C19 C20 -23.8(8)
C16 N4 C19 C18 -4.8(6)
Zn N4 C19 C18 159.7(4)
C17 C18 C19 N4 1.9(7)
Cl8 C18 C19 N4 -162.5(5)
C17 C18 C19 C20 -174.6(6)
Cl8 C18 C19 C20 21.1(9)
N4 C19 C20 C1 17.2(9)
C18 C19 C20 C1 -166.9(6)
N4 C19 C20 C39 -163.6(5)
C18 C19 C20 C39 12.3(9)
N1 C1 C20 C19 15.3(9)
C2 C1 C20 C19 -168.4(6)
N1 C1 C20 C39 -163.8(6)
C2 C1 C20 C39 12.5(9)
C4 C5 C21 C26 106.6(7)
C6 C5 C21 C26 -75.5(7)
C4 C5 C21 C22 -74.5(8)
C6 C5 C21 C22 103.4(7)
C26 C21 C22 C23 -2.1(10)
C5 C21 C22 C23 179.0(6)
C21 C22 C23 C24 0.4(12)
C22 C23 C24 C25 1.9(12)
C23 C24 C25 C26 -2.6(12)
C22 C21 C26 C25 1.5(9)
C5 C21 C26 C25 -179.6(6)
C24 C25 C26 C21 0.8(10)
C11 C10 C27 C28 -101.2(7)
C9 C10 C27 C28 79.4(8)
C11 C10 C27 C32 76.7(8)
C9 C10 C27 C32 -102.7(7)
C32 C27 C28 C29 0.4(11)
C10 C27 C28 C29 178.4(7)
C27 C28 C29 C30 -0.7(13)
C28 C29 C30 C31 2.2(14)
C29 C30 C31 C32 -3.4(13)
C30 C31 C32 C27 3.2(12)
C28 C27 C32 C31 -1.7(10)
C10 C27 C32 C31 -179.6(6)
C14 C15 C33 C38 109.9(7)
C16 C15 C33 C38 -69.0(8)
C14 C15 C33 C34 -71.6(8)
C16 C15 C33 C34 109.5(7)
C38 C33 C34 C35 -1.1(11)
C15 C33 C34 C35 -179.6(7)
C33 C34 C35 C36 0.0(13)
C34 C35 C36 C37 1.6(13)
C35 C36 C37 C38 -2.2(12)
C36 C37 C38 C33 1.2(11)
C34 C33 C38 C37 0.5(10)
C15 C33 C38 C37 179.0(6)
C19 C20 C39 C44 -117.8(6)
C1 C20 C39 C44 61.5(8)
C19 C20 C39 C40 59.8(8)
C1 C20 C39 C40 -121.0(6)
C44 C39 C40 C41 0.6(9)
C20 C39 C40 C41 -177.0(6)
C39 C40 C41 C42 -0.3(10)
C40 C41 C42 C43 1.0(11)
C41 C42 C43 C44 -2.0(11)
C42 C43 C44 C39 2.4(10)
C40 C39 C44 C43 -1.7(9)
C20 C39 C44 C43 175.9(6)
